data_4500296
loop_
_publ_author_name
'Lin, Jingxiang'
'L\"u, Jian'
'Cao, Minna'
'Cao, Rong'

_publ_section_title
;
 Effects of Cocrystalline Subunits on the Supramolecular Chemistry of
 Me10Q[5]: From Simple Inorganic Anions to Cluster Anions
;
_journal_issue 3
_journal_name_full 'Crystal Growth &amp; Design'
_journal_page_first 778
_journal_paper_doi 10.1021/cg101355d
_journal_volume 11
_journal_year 2011
_chemical_formula_sum 'C42 H50 K2 N22 O13 S2'
_chemical_formula_weight 1213.38
_chemical_name_systematic
; 
 ? 
;
_space_group_IT_number 14
_symmetry_cell_setting monoclinic
_symmetry_space_group_name_Hall '-P 2ybc'
_symmetry_space_group_name_H-M 'P 1 21/c 1'
_atom_sites_solution_hydrogens geom
_atom_sites_solution_primary direct
_atom_sites_solution_secondary difmap
_audit_creation_method SHELXL-97
_cell_angle_alpha 90.00
_cell_angle_beta 97.08(3)
_cell_angle_gamma 90.00
_cell_formula_units_Z 4
_cell_length_a 22.222(4)
_cell_length_b 18.009(4)
_cell_length_c 12.897(3)
_cell_measurement_temperature 293(2)
_cell_volume 5122.0(19)
_computing_structure_refinement 'SHELXL-97 (Sheldrick, 1997)'
_computing_structure_solution 'SHELXS-97 (Sheldrick, 1990)'
_diffrn_ambient_temperature 293(2)
_diffrn_measured_fraction_theta_full 0.998
_diffrn_measured_fraction_theta_max 0.998
_diffrn_radiation_monochromator graphite
_diffrn_radiation_source 'fine-focus sealed tube'
_diffrn_radiation_type MoK\a
_diffrn_radiation_wavelength 0.71073
_diffrn_reflns_av_R_equivalents 0.1012
_diffrn_reflns_av_sigmaI/netI 0.0947
_diffrn_reflns_limit_h_max 28
_diffrn_reflns_limit_h_min -28
_diffrn_reflns_limit_k_max 23
_diffrn_reflns_limit_k_min -23
_diffrn_reflns_limit_l_max 16
_diffrn_reflns_limit_l_min -16
_diffrn_reflns_number 50841
_diffrn_reflns_theta_full 27.00
_diffrn_reflns_theta_max 27.48
_diffrn_reflns_theta_min 2.99
_exptl_absorpt_coefficient_mu 0.354
_exptl_absorpt_correction_T_max 0.737
_exptl_absorpt_correction_T_min 0.730
_exptl_absorpt_correction_type empirical
_exptl_crystal_colour colorless
_exptl_crystal_density_diffrn 1.573
_exptl_crystal_density_method 'not measured'
_exptl_crystal_description block
_exptl_crystal_F_000 2793
_exptl_crystal_size_max 0.2
_exptl_crystal_size_mid 0.2
_exptl_crystal_size_min 0.2
_refine_diff_density_max 1.217
_refine_diff_density_min -0.680
_refine_diff_density_rms 0.096
_refine_ls_extinction_method none
_refine_ls_goodness_of_fit_ref 1.036
_refine_ls_hydrogen_treatment constr
_refine_ls_matrix_type full
_refine_ls_number_parameters 740
_refine_ls_number_reflns 11737
_refine_ls_number_restraints 0
_refine_ls_restrained_S_all 1.036
_refine_ls_R_factor_all 0.1747
_refine_ls_R_factor_gt 0.0882
_refine_ls_shift/su_max 0.000
_refine_ls_shift/su_mean 0.000
_refine_ls_structure_factor_coef Fsqd
_refine_ls_weighting_details 'calc w=1/[\s^2^(Fo^2^)+(0.1287P)^2^+3.0607P] where P=(Fo^2^+2Fc^2^)/3'
_refine_ls_weighting_scheme calc
_refine_ls_wR_factor_gt 0.2217
_refine_ls_wR_factor_ref 0.2663
_reflns_number_gt 5939
_reflns_number_total 11737
_reflns_threshold_expression >2sigma(I)
_cod_data_source_file cg101355d_si_004.cif
_cod_data_source_block c
_cod_original_cell_volume 5121.9(18)
_cod_original_sg_symbol_H-M P21/c
_cod_database_code 4500296

loop_
_symmetry_equiv_pos_as_xyz
'x, y, z'
'-x, y+1/2, -z+1/2'
'-x, -y, -z'
'x, -y-1/2, z-1/2'

loop_
_atom_site_label
_atom_site_type_symbol
_atom_site_fract_x
_atom_site_fract_y
_atom_site_fract_z
_atom_site_U_iso_or_equiv
_atom_site_adp_type
_atom_site_occupancy
_atom_site_symmetry_multiplicity
_atom_site_calc_flag
_atom_site_refinement_flags
C41 C 0.3259(2) 0.3189(2) 0.7244(3) 0.0275(10) Uani 1 1 d .
H41A H 0.3055 0.3207 0.7884 0.033 Uiso 1 1 calc R
H41B H 0.3556 0.2778 0.7328 0.033 Uiso 1 1 calc R
C42 C 0.3892(2) 0.3270(3) 0.4929(3) 0.0319(11) Uani 1 1 d .
H42A H 0.4050 0.3326 0.4248 0.038 Uiso 1 1 calc R
H42B H 0.4103 0.2842 0.5295 0.038 Uiso 1 1 calc R
C3 C 0.41393(18) 0.3973(3) 0.6689(3) 0.0267(10) Uani 1 1 d .
C4 C 0.42897(19) 0.4823(3) 0.6887(3) 0.0297(10) Uani 1 1 d .
C5 C 0.33928(18) 0.4517(2) 0.7600(3) 0.0238(9) Uani 1 1 d .
C6 C 0.41403(18) 0.4596(3) 0.5082(3) 0.0278(10) Uani 1 1 d .
C7 C 0.4887(2) 0.4986(3) 0.7584(4) 0.0452(14) Uani 1 1 d .
H7A H 0.5221 0.4727 0.7306 0.068 Uiso 1 1 calc R
H7B H 0.4857 0.4813 0.8296 0.068 Uiso 1 1 calc R
H7C H 0.4965 0.5522 0.7593 0.068 Uiso 1 1 calc R
C8 C 0.4629(2) 0.3437(3) 0.7134(4) 0.0455(14) Uani 1 1 d .
H8A H 0.4698 0.3491 0.7895 0.068 Uiso 1 1 calc R
H8B H 0.5005 0.3545 0.6838 0.068 Uiso 1 1 calc R
H8C H 0.4500 0.2927 0.6955 0.068 Uiso 1 1 calc R
C9 C 0.44397(18) 0.5861(3) 0.5564(4) 0.0315(11) Uani 1 1 d .
H9A H 0.4611 0.5847 0.4891 0.038 Uiso 1 1 calc R
H9B H 0.4760 0.6048 0.6101 0.038 Uiso 1 1 calc R
C10 C 0.3698(2) 0.5813(2) 0.7786(3) 0.0284(10) Uani 1 1 d .
H10A H 0.4102 0.6008 0.8069 0.034 Uiso 1 1 calc R
H10B H 0.3450 0.5785 0.8371 0.034 Uiso 1 1 calc R
C11 C 0.3732(2) 0.6791(2) 0.6327(3) 0.0283(10) Uani 1 1 d .
C12 C 0.3199(2) 0.7280(2) 0.5744(3) 0.0263(10) Uani 1 1 d .
C13 C 0.36208(19) 0.6540(2) 0.4521(3) 0.0236(9) Uani 1 1 d .
C14 C 0.2813(2) 0.6486(2) 0.6948(3) 0.0259(10) Uani 1 1 d .
C15 C 0.4237(2) 0.7240(3) 0.6931(4) 0.0433(13) Uani 1 1 d .
H15A H 0.4550 0.6903 0.7262 0.065 Uiso 1 1 calc R
H15B H 0.4072 0.7534 0.7469 0.065 Uiso 1 1 calc R
H15C H 0.4416 0.7573 0.6451 0.065 Uiso 1 1 calc R
C16 C 0.3288(2) 0.8113(2) 0.5803(4) 0.0406(13) Uani 1 1 d .
H16A H 0.3665 0.8245 0.5527 0.061 Uiso 1 1 calc R
H16B H 0.3309 0.8275 0.6532 0.061 Uiso 1 1 calc R
H16C H 0.2946 0.8359 0.5388 0.061 Uiso 1 1 calc R
C17 C 0.2762(2) 0.7310(2) 0.3811(3) 0.0255(10) Uani 1 1 d .
H17A H 0.2956 0.7258 0.3165 0.031 Uiso 1 1 calc R
H17B H 0.2706 0.7847 0.3931 0.031 Uiso 1 1 calc R
C18 C 0.2072(2) 0.7342(2) 0.6063(3) 0.0280(10) Uani 1 1 d .
H18A H 0.2100 0.7878 0.5904 0.034 Uiso 1 1 calc R
H18B H 0.1882 0.7297 0.6716 0.034 Uiso 1 1 calc R
C19 C 0.1638(2) 0.7200(2) 0.4134(3) 0.0265(10) Uani 1 1 d .
C20 C 0.11284(19) 0.6641(3) 0.3605(3) 0.0279(10) Uani 1 1 d .
C21 C 0.2052(2) 0.6392(2) 0.2957(3) 0.0261(10) Uani 1 1 d .
C1 C 0.0501(5) 0.1091(7) 0.4437(7) 0.140(5) Uani 1 1 d .
C23 C 0.0579(2) 0.7029(3) 0.3003(4) 0.0515(15) Uani 1 1 d .
H23A H 0.0275 0.6656 0.2745 0.077 Uiso 1 1 calc R
H23B H 0.0707 0.7301 0.2410 0.077 Uiso 1 1 calc R
H23C H 0.0403 0.7376 0.3468 0.077 Uiso 1 1 calc R
C24 C 0.12654(18) 0.6471(2) 0.5428(3) 0.0229(9) Uani 1 1 d .
C25 C 0.1199(2) 0.5642(2) 0.2172(3) 0.0306(11) Uani 1 1 d .
H25A H 0.0776 0.5783 0.1914 0.037 Uiso 1 1 calc R
H25B H 0.1432 0.5639 0.1566 0.037 Uiso 1 1 calc R
C26 C 0.05188(18) 0.5653(3) 0.4448(4) 0.0314(11) Uani 1 1 d .
H26A H 0.0356 0.5633 0.5128 0.038 Uiso 1 1 calc R
H26B H 0.0179 0.5786 0.3909 0.038 Uiso 1 1 calc R
C27 C 0.07277(19) 0.4598(3) 0.3188(3) 0.0291(10) Uani 1 1 d .
C28 C 0.09582(19) 0.3782(3) 0.3433(3) 0.0270(10) Uani 1 1 d .
C29 C 0.16345(19) 0.4400(2) 0.2454(3) 0.0252(10) Uani 1 1 d .
C30 C 0.09260(18) 0.4440(3) 0.5000(3) 0.0293(11) Uani 1 1 d .
C31 C 0.0105(2) 0.4655(3) 0.2535(4) 0.0448(14) Uani 1 1 d .
H31A H -0.0199 0.4409 0.2903 0.067 Uiso 1 1 calc R
H31B H 0.0120 0.4415 0.1857 0.067 Uiso 1 1 calc R
H31C H -0.0003 0.5179 0.2426 0.067 Uiso 1 1 calc R
C32 C 0.0529(2) 0.3164(3) 0.3019(4) 0.0475(14) Uani 1 1 d .
H32A H 0.0718 0.2682 0.3200 0.071 Uiso 1 1 calc R
H32B H 0.0442 0.3206 0.2257 0.071 Uiso 1 1 calc R
H32C H 0.0150 0.3205 0.3331 0.071 Uiso 1 1 calc R
C33 C 0.1902(2) 0.3106(2) 0.2910(3) 0.0277(10) Uani 1 1 d .
H33A H 0.1636 0.2663 0.2828 0.033 Uiso 1 1 calc R
H33B H 0.2109 0.3144 0.2276 0.033 Uiso 1 1 calc R
C34 C 0.1256(2) 0.3146(3) 0.5227(3) 0.0325(11) Uani 1 1 d .
H34A H 0.1097 0.3203 0.5907 0.039 Uiso 1 1 calc R
H34B H 0.1072 0.2692 0.4889 0.039 Uiso 1 1 calc R
C35 C 0.2268(2) 0.2606(2) 0.4767(3) 0.0294(10) Uani 1 1 d .
C36 C 0.2921(2) 0.2640(2) 0.5401(3) 0.0276(10) Uani 1 1 d .
C37 C 0.2924(2) 0.3272(2) 0.3806(3) 0.0249(10) Uani 1 1 d .
C38 C 0.2223(2) 0.3255(2) 0.6347(3) 0.0252(10) Uani 1 1 d .
C39 C 0.3222(3) 0.1899(3) 0.5622(4) 0.0461(14) Uani 1 1 d .
H39A H 0.3262 0.1647 0.4962 0.069 Uiso 1 1 calc R
H39B H 0.2975 0.1595 0.6037 0.069 Uiso 1 1 calc R
H39C H 0.3625 0.1973 0.6012 0.069 Uiso 1 1 calc R
C2 C 0.4678(3) 0.1249(4) 0.5076(5) 0.0640(19) Uani 1 1 d .
C40 C 0.2007(3) 0.1841(2) 0.4568(4) 0.0442(14) Uani 1 1 d .
H40A H 0.1595 0.1880 0.4199 0.066 Uiso 1 1 calc R
H40B H 0.1993 0.1585 0.5236 0.066 Uiso 1 1 calc R
H40C H 0.2261 0.1558 0.4141 0.066 Uiso 1 1 calc R
C22 C 0.1504(2) 0.8019(3) 0.3976(4) 0.0430(13) Uani 1 1 d .
H22A H 0.1111 0.8135 0.4208 0.064 Uiso 1 1 calc R
H22B H 0.1492 0.8142 0.3233 0.064 Uiso 1 1 calc R
H22C H 0.1822 0.8311 0.4382 0.064 Uiso 1 1 calc R
N21 N 0.39368(15) 0.6382(2) 0.5471(3) 0.0280(9) Uani 1 1 d .
N22 N 0.34155(16) 0.63306(19) 0.7016(3) 0.0269(8) Uani 1 1 d .
N3 N 0.26759(16) 0.70449(19) 0.6246(3) 0.0274(8) Uani 1 1 d .
N4 N 0.31653(16) 0.70175(19) 0.4667(3) 0.0258(8) Uani 1 1 d .
N5 N 0.21729(17) 0.6964(2) 0.3645(3) 0.0283(9) Uani 1 1 d .
N6 N 0.16760(17) 0.69923(19) 0.5224(3) 0.0278(8) Uani 1 1 d .
N7 N 0.09688(16) 0.6233(2) 0.4493(3) 0.0297(9) Uani 1 1 d .
N8 N 0.14549(16) 0.61976(19) 0.2915(3) 0.0276(9) Uani 1 1 d .
N9 N 0.11998(16) 0.4899(2) 0.2606(3) 0.0278(9) Uani 1 1 d .
N10 N 0.07330(16) 0.4924(2) 0.4216(3) 0.0304(9) Uani 1 1 d .
N11 N 0.10643(17) 0.3784(2) 0.4573(3) 0.0314(9) Uani 1 1 d .
N12 N 0.15235(17) 0.37553(19) 0.2963(3) 0.0286(9) Uani 1 1 d .
N13 N 0.23537(17) 0.2989(2) 0.3796(3) 0.0287(9) Uani 1 1 d .
N14 N 0.19058(17) 0.3047(2) 0.5416(3) 0.0293(9) Uani 1 1 d .
N15 N 0.28083(16) 0.30216(19) 0.6363(3) 0.0258(8) Uani 1 1 d .
N16 N 0.32560(17) 0.3107(2) 0.4743(3) 0.0309(9) Uani 1 1 d .
N17 N 0.40383(17) 0.3940(2) 0.5550(3) 0.0302(9) Uani 1 1 d .
N18 N 0.35821(16) 0.3875(2) 0.7162(3) 0.0285(9) Uani 1 1 d .
N19 N 0.37726(15) 0.5075(2) 0.7393(3) 0.0268(8) Uani 1 1 d .
N20 N 0.42862(16) 0.5115(2) 0.5836(3) 0.0303(9) Uani 1 1 d .
N2 N 0.0826(5) 0.0693(8) 0.4016(11) 0.260(8) Uani 1 1 d .
N1 N 0.4322(4) 0.4247(5) 0.9795(7) 0.130(3) Uani 1 1 d .
O9 O 0.41231(14) 0.46982(18) 0.4138(2) 0.0356(8) Uani 1 1 d .
O8 O 0.31200(14) 0.35920(17) 0.3082(2) 0.0323(7) Uani 1 1 d .
O7 O 0.20517(13) 0.44934(16) 0.1934(2) 0.0299(7) Uani 1 1 d .
O6 O 0.24155(14) 0.61220(17) 0.2423(2) 0.0351(8) Uani 1 1 d .
O10 O 0.37282(14) 0.63028(17) 0.3674(2) 0.0324(8) Uani 1 1 d .
O5 O 0.29646(13) 0.45713(16) 0.8093(2) 0.0318(7) Uani 1 1 d .
O1 O 0.20105(14) 0.35683(16) 0.7054(2) 0.0307(7) Uani 1 1 d .
O2 O 0.09506(14) 0.45759(19) 0.5937(2) 0.0381(8) Uani 1 1 d .
O3 O 0.11652(15) 0.62621(18) 0.6292(2) 0.0371(8) Uani 1 1 d .
O4 O 0.24569(14) 0.61868(16) 0.7475(2) 0.0330(8) Uani 1 1 d .
S2 S 0.48755(9) 0.68646(12) 0.96200(15) 0.0806(6) Uani 1 1 d .
S1 S 0.00660(12) 0.16059(16) 0.48889(17) 0.1066(9) Uani 1 1 d .
K1 K 0.17310(5) 0.49894(6) 0.76492(9) 0.0421(3) Uani 1 1 d .
K2 K 0.32568(5) 0.50350(6) 0.24921(9) 0.0429(3) Uani 1 1 d .
O2W O 0.3357(4) 0.5067(3) 0.0434(5) 0.054(2) Uani 0.50 1 d P
O3W O 0.2528(6) 0.5027(10) 0.4919(11) 0.172(8) Uani 0.50 1 d P
O1W O 0.1980(5) 0.5277(5) -0.0102(5) 0.090(4) Uani 0.50 1 d P

loop_
_atom_site_aniso_label
_atom_site_aniso_U_11
_atom_site_aniso_U_22
_atom_site_aniso_U_33
_atom_site_aniso_U_23
_atom_site_aniso_U_13
_atom_site_aniso_U_12
C41 0.038(3) 0.026(2) 0.020(2) 0.0082(19) 0.0066(19) 0.008(2)
C42 0.035(3) 0.037(3) 0.025(2) 0.003(2) 0.008(2) 0.016(2)
C3 0.020(2) 0.039(3) 0.021(2) 0.007(2) 0.0051(18) 0.0119(19)
C4 0.020(2) 0.046(3) 0.023(2) 0.004(2) 0.0021(18) 0.004(2)
C5 0.022(2) 0.028(2) 0.022(2) 0.0024(19) -0.0003(18) 0.0037(18)
C6 0.016(2) 0.040(3) 0.028(3) 0.007(2) 0.0048(18) 0.0068(19)
C7 0.024(2) 0.072(4) 0.038(3) 0.006(3) -0.004(2) -0.005(2)
C8 0.039(3) 0.061(4) 0.035(3) 0.009(3) 0.000(2) 0.023(3)
C9 0.017(2) 0.048(3) 0.031(3) 0.001(2) 0.0070(19) -0.006(2)
C10 0.034(3) 0.030(2) 0.022(2) -0.002(2) 0.0067(19) -0.013(2)
C11 0.031(2) 0.032(3) 0.022(2) -0.008(2) 0.0078(19) -0.015(2)
C12 0.034(3) 0.019(2) 0.026(2) -0.0035(19) 0.0078(19) -0.0088(19)
C13 0.024(2) 0.022(2) 0.026(2) 0.0028(19) 0.0044(18) -0.0083(18)
C14 0.032(2) 0.024(2) 0.022(2) -0.0078(19) 0.0062(19) -0.0115(19)
C15 0.045(3) 0.048(3) 0.035(3) -0.003(2) -0.001(2) -0.025(3)
C16 0.052(3) 0.025(3) 0.048(3) -0.008(2) 0.021(3) -0.013(2)
C17 0.037(3) 0.020(2) 0.021(2) 0.0069(18) 0.0087(19) 0.0047(19)
C18 0.037(3) 0.022(2) 0.027(2) -0.0091(19) 0.011(2) -0.005(2)
C19 0.035(3) 0.024(2) 0.021(2) 0.0010(19) 0.0045(19) 0.0086(19)
C20 0.028(2) 0.035(3) 0.021(2) 0.004(2) 0.0056(18) 0.012(2)
C21 0.036(3) 0.021(2) 0.023(2) 0.0093(19) 0.009(2) 0.009(2)
C1 0.121(8) 0.222(13) 0.085(6) -0.079(7) 0.046(6) -0.129(9)
C23 0.051(3) 0.059(4) 0.042(3) -0.002(3) -0.007(3) 0.030(3)
C24 0.020(2) 0.026(2) 0.023(2) -0.0021(19) 0.0044(18) 0.0021(18)
C25 0.037(3) 0.031(3) 0.022(2) 0.000(2) -0.002(2) 0.011(2)
C26 0.015(2) 0.048(3) 0.032(3) -0.010(2) 0.0053(18) 0.002(2)
C27 0.023(2) 0.044(3) 0.019(2) -0.006(2) -0.0014(18) -0.004(2)
C28 0.025(2) 0.037(3) 0.018(2) -0.0045(19) -0.0002(18) -0.011(2)
C29 0.024(2) 0.027(2) 0.023(2) -0.0006(19) -0.0040(19) -0.0020(19)
C30 0.017(2) 0.041(3) 0.030(3) -0.006(2) 0.0047(19) -0.010(2)
C31 0.023(2) 0.069(4) 0.039(3) -0.016(3) -0.007(2) 0.001(3)
C32 0.051(3) 0.053(3) 0.036(3) -0.008(3) -0.004(2) -0.027(3)
C33 0.043(3) 0.021(2) 0.021(2) -0.0031(19) 0.009(2) -0.002(2)
C34 0.038(3) 0.035(3) 0.026(2) 0.001(2) 0.007(2) -0.014(2)
C35 0.055(3) 0.018(2) 0.018(2) 0.0016(18) 0.012(2) -0.001(2)
C36 0.050(3) 0.016(2) 0.018(2) 0.0013(18) 0.011(2) 0.010(2)
C37 0.042(3) 0.015(2) 0.018(2) -0.0012(18) 0.009(2) 0.0041(19)
C38 0.040(3) 0.017(2) 0.020(2) 0.0016(18) 0.010(2) -0.0089(19)
C39 0.080(4) 0.022(3) 0.039(3) 0.003(2) 0.017(3) 0.015(3)
C2 0.048(4) 0.092(6) 0.052(4) 0.003(4) 0.009(3) 0.027(4)
C40 0.082(4) 0.022(2) 0.029(3) 0.001(2) 0.009(3) -0.014(3)
C22 0.054(3) 0.030(3) 0.049(3) 0.010(2) 0.022(3) 0.017(2)
N21 0.0234(19) 0.041(2) 0.0199(19) 0.0002(17) 0.0029(15) -0.0024(17)
N22 0.032(2) 0.027(2) 0.0225(19) 0.0044(16) 0.0085(16) -0.0071(17)
N3 0.032(2) 0.025(2) 0.026(2) -0.0026(16) 0.0080(16) -0.0077(16)
N4 0.037(2) 0.0214(19) 0.0197(18) 0.0005(15) 0.0076(16) 0.0030(16)
N5 0.034(2) 0.027(2) 0.025(2) 0.0016(17) 0.0083(16) 0.0113(17)
N6 0.038(2) 0.0236(19) 0.0223(19) -0.0014(16) 0.0043(16) -0.0005(17)
N7 0.025(2) 0.042(2) 0.0219(19) 0.0006(17) 0.0024(16) -0.0046(17)
N8 0.033(2) 0.026(2) 0.0242(19) 0.0013(16) 0.0076(16) 0.0111(17)
N9 0.0242(19) 0.031(2) 0.028(2) 0.0006(17) 0.0033(16) 0.0023(16)
N10 0.028(2) 0.040(2) 0.023(2) -0.0059(18) 0.0017(16) -0.0004(17)
N11 0.033(2) 0.037(2) 0.025(2) -0.0042(18) 0.0049(17) -0.0078(18)
N12 0.035(2) 0.0213(19) 0.031(2) -0.0022(16) 0.0122(17) -0.0015(16)
N13 0.041(2) 0.024(2) 0.0201(19) 0.0003(16) 0.0033(17) -0.0074(17)
N14 0.037(2) 0.027(2) 0.024(2) -0.0018(17) 0.0068(17) -0.0015(17)
N15 0.034(2) 0.026(2) 0.0180(18) 0.0019(16) 0.0054(16) 0.0092(17)
N16 0.039(2) 0.031(2) 0.024(2) 0.0051(17) 0.0099(17) 0.0088(18)
N17 0.034(2) 0.037(2) 0.0198(19) 0.0058(18) 0.0064(16) 0.0086(18)
N18 0.030(2) 0.030(2) 0.027(2) 0.0036(17) 0.0077(16) 0.0066(17)
N19 0.0219(18) 0.033(2) 0.0261(19) 0.0015(17) 0.0056(15) -0.0033(16)
N20 0.029(2) 0.042(2) 0.0201(19) 0.0061(18) 0.0016(16) -0.0030(17)
N2 0.158(10) 0.363(18) 0.277(14) -0.225(14) 0.104(10) -0.143(11)
N1 0.094(6) 0.155(8) 0.144(7) 0.036(6) 0.026(5) -0.015(6)
O9 0.0404(19) 0.047(2) 0.0208(17) 0.0042(16) 0.0075(14) 0.0013(16)
O8 0.0447(19) 0.0312(17) 0.0219(16) 0.0052(14) 0.0073(14) 0.0006(15)
O7 0.0316(17) 0.0322(18) 0.0284(17) 0.0055(14) 0.0137(14) 0.0024(14)
O6 0.0425(19) 0.0322(18) 0.0343(18) -0.0020(15) 0.0196(15) 0.0066(15)
O10 0.0364(18) 0.0377(19) 0.0243(17) -0.0002(15) 0.0088(14) 0.0072(15)
O5 0.0297(17) 0.0307(18) 0.0374(18) -0.0074(15) 0.0137(15) -0.0010(14)
O1 0.0378(18) 0.0293(17) 0.0257(16) -0.0029(14) 0.0073(14) 0.0009(14)
O2 0.0347(18) 0.059(2) 0.0211(17) -0.0096(16) 0.0036(14) 0.0010(17)
O3 0.043(2) 0.046(2) 0.0238(17) -0.0016(15) 0.0095(15) -0.0151(16)
O4 0.0370(18) 0.0304(17) 0.0345(18) 0.0034(15) 0.0154(15) -0.0082(15)
S2 0.0713(12) 0.0975(15) 0.0712(12) -0.0102(11) 0.0010(10) -0.0302(11)
S1 0.1190(19) 0.132(2) 0.0691(14) 0.0025(13) 0.0111(13) -0.0586(17)
K1 0.0433(7) 0.0385(6) 0.0441(7) -0.0052(5) 0.0036(5) -0.0010(5)
K2 0.0447(7) 0.0361(6) 0.0469(7) 0.0024(5) 0.0015(5) 0.0036(5)
O2W 0.129(7) 0.025(4) 0.014(3) 0.000(3) 0.030(4) 0.002(4)
O3W 0.144(15) 0.158(17) 0.196(18) 0.004(10) -0.052(13) -0.004(9)
O1W 0.198(11) 0.063(5) 0.015(4) 0.025(4) 0.037(5) 0.067(7)

loop_
_atom_type_symbol
_atom_type_description
_atom_type_scat_dispersion_real
_atom_type_scat_dispersion_imag
_atom_type_scat_source
C C 0.0033 0.0016 'International Tables Vol C Tables 4.2.6.8 and 6.1.1.4'
H H 0.0000 0.0000 'International Tables Vol C Tables 4.2.6.8 and 6.1.1.4'
N N 0.0061 0.0033 'International Tables Vol C Tables 4.2.6.8 and 6.1.1.4'
O O 0.0106 0.0060 'International Tables Vol C Tables 4.2.6.8 and 6.1.1.4'
S S 0.1246 0.1234 'International Tables Vol C Tables 4.2.6.8 and 6.1.1.4'
K K 0.2009 0.2494 'International Tables Vol C Tables 4.2.6.8 and 6.1.1.4'

loop_
_geom_angle_atom_site_label_1
_geom_angle_atom_site_label_2
_geom_angle_atom_site_label_3
_geom_angle
_geom_angle_site_symmetry_1
_geom_angle_site_symmetry_3
N18 C41 N15 115.1(3) . .
N16 C42 N17 114.1(3) . .
N18 C3 N17 112.5(3) . .
N18 C3 C8 111.9(4) . .
N17 C3 C8 111.7(4) . .
N18 C3 C4 102.9(3) . .
N17 C3 C4 101.9(3) . .
C8 C3 C4 115.4(4) . .
N20 C4 N19 113.0(4) . .
N20 C4 C7 112.4(4) . .
N19 C4 C7 110.5(4) . .
N20 C4 C3 102.8(3) . .
N19 C4 C3 102.2(3) . .
C7 C4 C3 115.4(4) . .
O5 C5 N19 126.2(4) . .
O5 C5 N18 125.7(4) . .
N19 C5 N18 108.2(3) . .
O9 C6 N17 125.8(4) . .
O9 C6 N20 125.6(4) . .
N17 C6 N20 108.6(4) . .
N20 C9 N21 114.8(3) . .
N19 C10 N22 114.3(3) . .
N21 C11 N22 113.3(4) . .
N21 C11 C15 112.4(4) . .
N22 C11 C15 111.9(4) . .
N21 C11 C12 101.9(3) . .
N22 C11 C12 102.5(3) . .
C15 C11 C12 114.1(4) . .
N4 C12 N3 112.2(3) . .
N4 C12 C16 111.1(4) . .
N3 C12 C16 111.7(4) . .
N4 C12 C11 102.6(3) . .
N3 C12 C11 102.5(3) . .
C16 C12 C11 116.1(4) . .
O10 C13 N4 125.1(4) . .
O10 C13 N21 126.4(4) . .
N4 C13 N21 108.5(4) . .
O4 C14 N22 124.8(4) . .
O4 C14 N3 125.8(4) . .
N22 C14 N3 109.3(4) . .
N4 C17 N5 115.2(3) . .
N3 C18 N6 115.4(3) . .
N6 C19 N5 112.8(3) . .
N6 C19 C22 111.7(4) . .
N5 C19 C22 112.2(4) . .
N6 C19 C20 101.8(3) . .
N5 C19 C20 101.6(3) . .
C22 C19 C20 115.9(4) . .
N7 C20 N8 113.3(4) . .
N7 C20 C23 112.1(4) . .
N8 C20 C23 111.5(4) . .
N7 C20 C19 102.2(3) . .
N8 C20 C19 103.0(3) . .
C23 C20 C19 114.0(4) . .
O6 C21 N5 125.0(4) . .
O6 C21 N8 125.5(4) . .
N5 C21 N8 109.4(4) . .
N2 C1 S1 175.7(14) . .
O3 C24 N6 126.3(4) . .
O3 C24 N7 125.8(4) . .
N6 C24 N7 107.9(4) . .
N9 C25 N8 113.6(3) . .
N10 C26 N7 115.0(3) . .
N10 C27 N9 113.1(4) . .
N10 C27 C31 112.4(4) . .
N9 C27 C31 110.4(4) . .
N10 C27 C28 103.2(3) . .
N9 C27 C28 102.3(3) . .
C31 C27 C28 115.0(4) . .
N11 C28 N12 112.2(3) . .
N11 C28 C32 111.8(4) . .
N12 C28 C32 111.3(4) . .
N11 C28 C27 102.0(3) . .
N12 C28 C27 102.9(3) . .
C32 C28 C27 116.0(4) . .
O7 C29 N9 126.3(4) . .
O7 C29 N12 125.0(4) . .
N9 C29 N12 108.7(4) . .
O2 C30 N11 126.1(4) . .
O2 C30 N10 125.0(4) . .
N11 C30 N10 108.8(4) . .
N13 C33 N12 115.7(3) . .
N14 C34 N11 114.1(3) . .
N13 C35 N14 111.8(4) . .
N13 C35 C40 112.1(4) . .
N14 C35 C40 111.5(4) . .
N13 C35 C36 102.5(3) . .
N14 C35 C36 102.5(3) . .
C40 C35 C36 115.8(4) . .
N16 C36 N15 111.9(3) . .
N16 C36 C39 112.0(4) . .
N15 C36 C39 112.0(4) . .
N16 C36 C35 102.9(3) . .
N15 C36 C35 102.4(3) . .
C39 C36 C35 115.0(4) . .
O8 C37 N13 126.0(4) . .
O8 C37 N16 124.9(4) . .
N13 C37 N16 109.0(4) . .
O1 C38 N15 126.1(4) . .
O1 C38 N14 125.4(4) . .
N15 C38 N14 108.4(4) . .
N1 C2 S2 177.7(7) 4_565 2_646
C13 N21 C11 113.8(4) . .
C13 N21 C9 120.9(4) . .
C11 N21 C9 125.2(4) . .
C14 N22 C10 121.1(3) . .
C14 N22 C11 112.9(4) . .
C10 N22 C11 125.7(4) . .
C14 N3 C18 120.8(4) . .
C14 N3 C12 112.6(4) . .
C18 N3 C12 126.6(4) . .
C13 N4 C17 122.1(3) . .
C13 N4 C12 112.7(3) . .
C17 N4 C12 124.5(3) . .
C21 N5 C17 121.7(4) . .
C21 N5 C19 113.0(4) . .
C17 N5 C19 125.2(3) . .
C24 N6 C19 114.1(4) . .
C24 N6 C18 121.0(3) . .
C19 N6 C18 124.7(4) . .
C24 N7 C20 113.6(4) . .
C24 N7 C26 121.2(4) . .
C20 N7 C26 125.1(4) . .
C21 N8 C25 120.2(4) . .
C21 N8 C20 112.9(4) . .
C25 N8 C20 126.7(4) . .
C29 N9 C25 121.7(4) . .
C29 N9 C27 113.4(4) . .
C25 N9 C27 124.9(4) . .
C30 N10 C26 120.7(4) . .
C30 N10 C27 112.7(4) . .
C26 N10 C27 126.4(4) . .
C30 N11 C34 121.1(4) . .
C30 N11 C28 113.2(4) . .
C34 N11 C28 125.5(4) . .
C29 N12 C33 121.5(3) . .
C29 N12 C28 112.6(4) . .
C33 N12 C28 125.5(4) . .
C37 N13 C33 120.6(3) . .
C37 N13 C35 112.8(4) . .
C33 N13 C35 126.6(4) . .
C38 N14 C34 120.7(4) . .
C38 N14 C35 113.0(4) . .
C34 N14 C35 125.3(4) . .
C38 N15 C41 120.8(3) . .
C38 N15 C36 113.2(4) . .
C41 N15 C36 125.9(4) . .
C37 N16 C42 121.1(4) . .
C37 N16 C36 112.3(4) . .
C42 N16 C36 125.6(4) . .
C6 N17 C3 113.5(4) . .
C6 N17 C42 120.9(4) . .
C3 N17 C42 125.5(4) . .
C5 N18 C41 120.7(3) . .
C5 N18 C3 112.9(4) . .
C41 N18 C3 126.3(4) . .
C5 N19 C10 120.8(3) . .
C5 N19 C4 113.5(4) . .
C10 N19 C4 125.1(4) . .
C6 N20 C9 120.7(4) . .
C6 N20 C4 113.1(4) . .
C9 N20 C4 126.2(4) . .
C1 N2 K1 166.2(13) . 4_565
C6 O9 K2 137.0(3) . .
C37 O8 K2 136.3(3) . .
C29 O7 K2 131.3(3) . .
C21 O6 K2 140.4(3) . .
C13 O10 K2 130.8(3) . .
C5 O5 K1 136.0(3) . .
C38 O1 K1 139.3(3) . .
C30 O2 K1 142.7(3) . .
C24 O3 K1 130.1(3) . .
C14 O4 K1 145.3(3) . .
O4 K1 O2 118.21(10) . .
O4 K1 O1 123.75(10) . .
O2 K1 O1 70.48(10) . .
O4 K1 O5 70.02(9) . .
O2 K1 O5 126.28(10) . .
O1 K1 O5 64.21(9) . .
O4 K1 O1W 84.3(2) . 1_556
O2 K1 O1W 150.4(2) . 1_556
O1 K1 O1W 114.66(16) . 1_556
O5 K1 O1W 77.7(2) . 1_556
O4 K1 O3 64.20(9) . .
O2 K1 O3 64.36(10) . .
O1 K1 O3 128.70(9) . .
O5 K1 O3 129.36(9) . .
O1W K1 O3 116.61(16) 1_556 .
O4 K1 N2 142.9(3) . 4_566
O2 K1 N2 87.7(3) . 4_566
O1 K1 N2 88.5(3) . 4_566
O5 K1 N2 117.45(19) . 4_566
O1W K1 N2 64.0(4) 1_556 4_566
O3 K1 N2 111.98(19) . 4_566
O2W K2 O6 95.35(18) . .
O2W K2 O8 108.68(15) . .
O6 K2 O8 126.69(10) . .
O2W K2 O9 129.1(2) . .
O6 K2 O9 126.92(10) . .
O8 K2 O9 70.56(10) . .
O2W K2 O7 87.0(2) . .
O6 K2 O7 67.40(9) . .
O8 K2 O7 67.24(9) . .
O9 K2 O7 131.61(10) . .
O2W K2 O10 115.95(16) . .
O6 K2 O10 69.31(10) . .
O8 K2 O10 130.82(10) . .
O9 K2 O10 65.85(10) . .
O7 K2 O10 132.43(9) . .

loop_
_geom_bond_atom_site_label_1
_geom_bond_atom_site_label_2
_geom_bond_distance
_geom_bond_site_symmetry_2
C41 N18 1.440(5) .
C41 N15 1.451(5) .
C42 N16 1.435(6) .
C42 N17 1.463(6) .
C3 N18 1.457(5) .
C3 N17 1.460(5) .
C3 C8 1.514(6) .
C3 C4 1.581(7) .
C4 N20 1.453(5) .
C4 N19 1.461(5) .
C4 C7 1.537(6) .
C5 O5 1.212(5) .
C5 N19 1.360(5) .
C5 N18 1.375(5) .
C6 O9 1.228(5) .
C6 N17 1.357(6) .
C6 N20 1.359(6) .
C9 N20 1.441(6) .
C9 N21 1.453(6) .
C10 N19 1.439(5) .
C10 N22 1.448(5) .
C11 N21 1.447(5) .
C11 N22 1.458(5) .
C11 C15 1.517(6) .
C11 C12 1.589(6) .
C12 N4 1.460(5) .
C12 N3 1.462(5) .
C12 C16 1.514(6) .
C13 O10 1.223(5) .
C13 N4 1.359(5) .
C13 N21 1.365(5) .
C14 O4 1.228(5) .
C14 N22 1.361(6) .
C14 N3 1.363(5) .
C17 N4 1.434(5) .
C17 N5 1.441(6) .
C18 N3 1.437(6) .
C18 N6 1.452(5) .
C19 N6 1.446(5) .
C19 N5 1.475(5) .
C19 C22 1.514(6) .
C19 C20 1.604(6) .
C20 N7 1.442(5) .
C20 N8 1.455(5) .
C20 C23 1.531(6) .
C21 O6 1.226(5) .
C21 N5 1.365(5) .
C21 N8 1.366(6) .
C1 N2 1.195(14) .
C1 S1 1.506(13) .
C24 O3 1.222(5) .
C24 N6 1.357(5) .
C24 N7 1.370(5) .
C25 N9 1.449(5) .
C25 N8 1.452(5) .
C26 N10 1.440(6) .
C26 N7 1.442(6) .
C27 N10 1.449(5) .
C27 N9 1.467(5) .
C27 C31 1.532(6) .
C27 C28 1.575(6) .
C28 N11 1.460(5) .
C28 N12 1.461(5) .
C28 C32 1.520(6) .
C29 O7 1.221(5) .
C29 N9 1.352(5) .
C29 N12 1.371(5) .
C30 O2 1.228(5) .
C30 N11 1.355(6) .
C30 N10 1.363(6) .
C33 N13 1.441(5) .
C33 N12 1.447(5) .
C34 N14 1.446(6) .
C34 N11 1.458(6) .
C35 N13 1.462(5) .
C35 N14 1.465(5) .
C35 C40 1.504(6) .
C35 C36 1.577(7) .
C36 N16 1.463(5) .
C36 N15 1.466(5) .
C36 C39 1.503(6) .
C37 O8 1.222(5) .
C37 N13 1.365(6) .
C37 N16 1.368(5) .
C38 O1 1.216(5) .
C38 N15 1.364(5) .
C38 N14 1.368(5) .
C2 N1 1.218(10) 4_565
C2 S2 1.508(9) 2_646
N2 K1 3.089(11) 4_565
N1 C2 1.218(10) 4_566
O9 K2 2.752(3) .
O8 K2 2.735(3) .
O7 K2 2.858(3) .
O6 K2 2.701(3) .
O10 K2 2.871(3) .
O5 K1 2.832(3) .
O1 K1 2.765(3) .
O2 K1 2.737(3) .
O3 K1 3.059(4) .
O4 K1 2.719(3) .
S2 C2 1.508(9) 2_656
K1 O1W 2.931(7) 1_556
K1 N2 3.089(11) 4_566
K2 O2W 2.691(6) .
O1W K1 2.931(7) 1_554
